data_7049743
loop_
_publ_author_name
'Wang, Yingxia'
'Eichhoefer, Andreas'
'Weigend, Florian'
'Fenske, Dieter'
'Fuhr, Olaf'

_publ_section_title
;
 The coordination behavior of
 2,3-bis(diphenylphosphino)maleic-N-phenylimide towards copper, silver,
 gold and palladium
;
_journal_name_full 'Dalton Transactions'
_journal_paper_doi 10.1039/C8DT05003A
_journal_year 2019
_chemical_formula_moiety 'C68 H50 Cu N2 O4 P4, C7 H8'
_chemical_formula_sum 'C75 H58 Cu N2 O4 P4'
_chemical_formula_weight 1238.65
_space_group_crystal_system triclinic
_space_group_IT_number 2
_space_group_name_Hall '-P 1'
_space_group_name_H-M_alt 'P -1'
_symmetry_space_group_name_Hall '-P 1'
_symmetry_space_group_name_H-M 'P -1'
_atom_sites_solution_hydrogens geom
_atom_sites_solution_primary heavy
_audit_creation_date 2017-09-19
_audit_creation_method
;
Olex2 1.2
(compiled 2017.08.10 svn.r3458 for OlexSys, GUI svn.r5381)
;
_audit_update_record
;
2018-06-07 deposited with the CCDC.    2019-04-17 downloaded from the CCDC.
;
_cell_angle_alpha 84.797(4)
_cell_angle_beta 79.338(4)
_cell_angle_gamma 84.311(4)
_cell_formula_units_Z 2
_cell_length_a 11.2383(5)
_cell_length_b 15.6851(7)
_cell_length_c 17.5534(10)
_cell_measurement_reflns_used 19217
_cell_measurement_temperature 180.15
_cell_measurement_theta_max 27.10
_cell_measurement_theta_min 2.17
_cell_volume 3017.5(3)
_computing_molecular_graphics 'Olex2 (Dolomanov et al., 2009)'
_computing_publication_material 'Olex2 (Dolomanov et al., 2009)'
_computing_structure_refinement 'ShelXL (Sheldrick, 2015)'
_computing_structure_solution 'ShelXS (Sheldrick, 2008)'
_diffrn_ambient_temperature 180.15
_diffrn_detector 'image plate (34 cm diameter)'
_diffrn_detector_area_resol_mean 6.67
_diffrn_detector_type STOE
_diffrn_measured_fraction_theta_full 0.996
_diffrn_measured_fraction_theta_max 0.980
_diffrn_measurement_device '2-circle goniometer'
_diffrn_measurement_device_type 'Stoe IPDS2T'
_diffrn_measurement_method 'rotation method'
_diffrn_radiation_collimation '0.5 mm diameter, monocapillary'
_diffrn_radiation_monochromator 'plane graphite'
_diffrn_radiation_probe x-ray
_diffrn_radiation_type MoK\a
_diffrn_radiation_wavelength 0.71073
_diffrn_reflns_av_R_equivalents 0.0432
_diffrn_reflns_av_unetI/netI 0.0701
_diffrn_reflns_Laue_measured_fraction_full 0.996
_diffrn_reflns_Laue_measured_fraction_max 0.980
_diffrn_reflns_limit_h_max 14
_diffrn_reflns_limit_h_min -14
_diffrn_reflns_limit_k_max 18
_diffrn_reflns_limit_k_min -19
_diffrn_reflns_limit_l_max 21
_diffrn_reflns_limit_l_min -22
_diffrn_reflns_number 25887
_diffrn_reflns_point_group_measured_fraction_full 0.996
_diffrn_reflns_point_group_measured_fraction_max 0.980
_diffrn_reflns_theta_full 25.242
_diffrn_reflns_theta_max 26.840
_diffrn_reflns_theta_min 2.175
_diffrn_source 'sealed X-ray tube, 12 x 0.4 mm long-fine focus'
_diffrn_source_current 40
_diffrn_source_power 2.000
_diffrn_source_target Mo
_diffrn_source_type 'sealed X-ray tube'
_diffrn_source_voltage 50
_exptl_absorpt_coefficient_mu 0.523
_exptl_absorpt_correction_T_max 0.9979
_exptl_absorpt_correction_T_min 0.9510
_exptl_absorpt_correction_type integration
_exptl_absorpt_process_details 'STOE Xred and LANA'
_exptl_crystal_colour orange
_exptl_crystal_colour_primary orange
_exptl_crystal_density_diffrn 1.363
_exptl_crystal_description plate
_exptl_crystal_F_000 1286
_exptl_crystal_size_max 0.3
_exptl_crystal_size_mid 0.2
_exptl_crystal_size_min 0.07
_refine_diff_density_max 0.851
_refine_diff_density_min -0.455
_refine_diff_density_rms 0.069
_refine_ls_extinction_method none
_refine_ls_goodness_of_fit_ref 0.975
_refine_ls_hydrogen_treatment constr
_refine_ls_matrix_type full
_refine_ls_number_parameters 770
_refine_ls_number_reflns 12702
_refine_ls_number_restraints 14
_refine_ls_restrained_S_all 0.979
_refine_ls_R_factor_all 0.0915
_refine_ls_R_factor_gt 0.0536
_refine_ls_shift/su_max 0.001
_refine_ls_shift/su_mean 0.000
_refine_ls_structure_factor_coef Fsqd
_refine_ls_weighting_details 'w=1/[\s^2^(Fo^2^)+(0.0796P)^2^] where P=(Fo^2^+2Fc^2^)/3'
_refine_ls_weighting_scheme calc
_refine_ls_wR_factor_gt 0.1252
_refine_ls_wR_factor_ref 0.1387
_reflns_Friedel_coverage 0.000
_reflns_number_gt 8370
_reflns_number_total 12702
_reflns_threshold_expression 'I > 2\s(I)'
_cod_data_source_file c8dt05003a2.cif
_cod_data_source_block wyx225_repeat
_cod_database_code 7049743
_shelx_shelxl_version_number 2014/7
_shelx_space_group_comment
;
The symmetry employed for this shelxl refinement is uniquely defined
by the following loop, which should always be used as a source of
symmetry information in preference to the above space-group names.
They are only intended as comments.
;
_shelx_estimated_absorpt_t_max 0.964
_shelx_estimated_absorpt_t_min 0.859
_olex2_refinement_description
;
1. Fixed Uiso
 At 1.2 times of:
  All C(H) groups
 At 1.5 times of:
  All C(H,H,H) groups
2. Restrained distances
 C75B-C70B = C71B-C70B = C72B-C71B = C73B-C72B = C74B-C73B = C75B-C74B
 1.39 with sigma of 0.01
 C70A-C69A = C70B-C69B
 1.54 with sigma of 0.02
 C71A-C70A = C72A-C71A = C73A-C72A = C74A-C73A = C75A-C74A = C75A-C70A
 1.39 with sigma of 0.01
3. Others
 Fixed Sof: C69A(0.5) H69A(0.5) H69B(0.5) H69C(0.5) C70A(0.5) C71A(0.5)
 H71A(0.5) C72A(0.5) H72A(0.5) C73A(0.5) H73A(0.5) C74A(0.5) H74A(0.5)
 C75A(0.5) H75A(0.5) C69B(0.5) H69D(0.5) H69E(0.5) H69F(0.5) C70B(0.5)
 C71B(0.5) H71B(0.5) C72B(0.5) H72B(0.5) C73B(0.5) H73B(0.5) C74B(0.5)
 H74B(0.5) C75B(0.5) H75B(0.5)
4.a Aromatic/amide H refined with riding coordinates:
 C2(H2), C2AA(H2AA), C2BA(H2BA), C3(H3), C3AA(H3AA), C4(H4), C5(H5),
 C5AA(H5AA), C6(H6), C7AA(H7AA), C8(H8), C9(H9), C10(H10), C11(H11), C12(H12),
 C18(H18), C19(H19), C20(H20), C21(H21), C22(H22), C24(H24), C25(H25), C26(H26),
  C27(H27), C28(H28), C36(H36), C37(H37), C38(H38), C39(H39), C40(H40),
 C42(H42), C43(H43), C44(H44), C45(H45), C46(H46), C52(H52), C53(H53), C54(H54),
  C55(H55), C56(H56), C58(H58), C59(H59), C60(H60), C61(H61), C62(H62),
 C64(H64), C65(H65), C66(H66), C67(H67), C68(H68), C71A(H71A), C72A(H72A),
 C73A(H73A), C74A(H74A), C75A(H75A), C71B(H71B), C72B(H72B), C73B(H73B),
 C74B(H74B), C75B(H75B)
4.b Idealised Me refined as rotating group:
 C69A(H69A,H69B,H69C), C69B(H69D,H69E,H69F)
;
_olex2_submission_special_instructions 'No special instructions were received'

loop_
_space_group_symop_operation_xyz
'x, y, z'
'-x, -y, -z'

loop_
_atom_site_label
_atom_site_type_symbol
_atom_site_fract_x
_atom_site_fract_y
_atom_site_fract_z
_atom_site_U_iso_or_equiv
_atom_site_adp_type
_atom_site_occupancy
_atom_site_site_symmetry_order
_atom_site_calc_flag
_atom_site_refinement_flags_posn
_atom_site_refinement_flags_occupancy
_atom_site_disorder_assembly
_atom_site_disorder_group
Cu1 Cu 0.85022(3) 0.24764(2) 0.21891(2) 0.02487(11) Uani 1 1 d . . . .
P1 P 0.82879(7) 0.35738(5) 0.30085(5) 0.02753(18) Uani 1 1 d . . . .
P2 P 0.78809(7) 0.15103(5) 0.32061(5) 0.02346(17) Uani 1 1 d . . . .
P3 P 0.79141(7) 0.28749(5) 0.10089(5) 0.02917(19) Uani 1 1 d . . . .
P4 P 1.04373(7) 0.20347(5) 0.15767(5) 0.02658(18) Uani 1 1 d . . . .
O1 O 0.7833(3) 0.40189(15) 0.49582(15) 0.0473(7) Uani 1 1 d . . . .
O2 O 0.7166(2) 0.11639(14) 0.51553(13) 0.0351(5) Uani 1 1 d . . . .
O3 O 0.8779(2) 0.29649(19) -0.09474(15) 0.0469(7) Uani 1 1 d . . . .
O4 O 1.2360(2) 0.19244(19) -0.01718(15) 0.0477(7) Uani 1 1 d . . . .
N1 N 0.7416(3) 0.25984(17) 0.52628(16) 0.0316(6) Uani 1 1 d . . . .
N2 N 1.0722(2) 0.24302(19) -0.07641(16) 0.0337(6) Uani 1 1 d . . . .
C1 C 0.6973(3) 0.4365(2) 0.3056(2) 0.0331(7) Uani 1 1 d . . . .
C1AA C 1.1711(3) 0.2470(2) 0.1856(2) 0.0307(7) Uani 1 1 d . . . .
C2 C 0.7089(4) 0.5220(2) 0.2808(3) 0.0584(12) Uani 1 1 d . . . .
H2 H 0.7871 0.5415 0.2619 0.070 Uiso 1 1 calc R . . .
C2AA C 1.2588(4) 0.2913(3) 0.2893(3) 0.0489(10) Uani 1 1 d . . . .
H2AA H 1.2544 0.2982 0.3430 0.059 Uiso 1 1 calc R . . .
C2BA C 1.2727(4) 0.2711(3) 0.1332(3) 0.0564(11) Uani 1 1 d . . . .
H2BA H 1.2795 0.2633 0.0794 0.068 Uiso 1 1 calc R . . .
C3 C 0.6064(4) 0.5790(3) 0.2836(4) 0.0824(19) Uani 1 1 d . . . .
H3 H 0.6144 0.6376 0.2661 0.099 Uiso 1 1 calc R . . .
C3AA C 1.1657(3) 0.2564(2) 0.2642(2) 0.0361(8) Uani 1 1 d . . . .
H3AA H 1.0978 0.2387 0.3010 0.043 Uiso 1 1 calc R . . .
C4 C 0.4942(4) 0.5518(3) 0.3113(4) 0.0682(14) Uani 1 1 d . . . .
H4 H 0.4245 0.5918 0.3143 0.082 Uiso 1 1 calc R . . .
C5 C 0.4816(4) 0.4679(3) 0.3347(3) 0.0618(13) Uani 1 1 d . . . .
H5 H 0.4031 0.4490 0.3536 0.074 Uiso 1 1 calc R . . .
C5AA C 1.3629(4) 0.3061(4) 0.1595(3) 0.0748(16) Uani 1 1 d . . . .
H5AA H 1.4313 0.3239 0.1233 0.090 Uiso 1 1 calc R . . .
C6 C 0.5836(3) 0.4096(3) 0.3309(3) 0.0490(10) Uani 1 1 d . . . .
H6 H 0.5743 0.3506 0.3461 0.059 Uiso 1 1 calc R . . .
C7 C 0.9568(3) 0.4220(2) 0.2933(2) 0.0353(8) Uani 1 1 d . . . .
C7AA C 1.3568(4) 0.3160(3) 0.2366(3) 0.0594(12) Uani 1 1 d . . . .
H7AA H 1.4208 0.3400 0.2536 0.071 Uiso 1 1 calc R . . .
C8 C 1.0181(3) 0.4425(2) 0.2185(2) 0.0437(9) Uani 1 1 d . . . .
H8 H 0.9910 0.4237 0.1752 0.052 Uiso 1 1 calc R . . .
C9 C 1.1182(4) 0.4900(3) 0.2065(3) 0.0566(12) Uani 1 1 d . . . .
H9 H 1.1586 0.5047 0.1552 0.068 Uiso 1 1 calc R . . .
C10 C 1.1583(4) 0.5154(3) 0.2691(3) 0.0602(13) Uani 1 1 d . . . .
H10 H 1.2283 0.5467 0.2611 0.072 Uiso 1 1 calc R . . .
C11 C 1.0992(4) 0.4966(3) 0.3428(3) 0.0613(13) Uani 1 1 d . . . .
H11 H 1.1278 0.5156 0.3855 0.074 Uiso 1 1 calc R . . .
C12 C 0.9979(4) 0.4501(3) 0.3561(3) 0.0502(10) Uani 1 1 d . . . .
H12 H 0.9568 0.4375 0.4077 0.060 Uiso 1 1 calc R . . .
C13 C 0.7760(3) 0.3312(2) 0.4751(2) 0.0337(7) Uani 1 1 d . . . .
C14 C 0.7987(3) 0.3001(2) 0.39554(19) 0.0292(7) Uani 1 1 d . . . .
C15 C 0.7751(3) 0.21464(19) 0.40269(18) 0.0250(6) Uani 1 1 d . . . .
C16 C 0.7405(3) 0.1866(2) 0.48502(19) 0.0289(7) Uani 1 1 d . . . .
C17 C 0.7188(3) 0.2583(2) 0.6091(2) 0.0331(7) Uani 1 1 d . . . .
C18 C 0.8041(3) 0.2841(2) 0.6476(2) 0.0391(8) Uani 1 1 d . . . .
H18 H 0.8763 0.3062 0.6193 0.047 Uiso 1 1 calc R . . .
C19 C 0.7833(4) 0.2774(2) 0.7274(2) 0.0467(10) Uani 1 1 d . . . .
H19 H 0.8423 0.2945 0.7541 0.056 Uiso 1 1 calc R . . .
C20 C 0.6797(4) 0.2468(3) 0.7691(2) 0.0516(11) Uani 1 1 d . . . .
H20 H 0.6662 0.2431 0.8243 0.062 Uiso 1 1 calc R . . .
C21 C 0.5946(4) 0.2214(2) 0.7306(2) 0.0487(10) Uani 1 1 d . . . .
H21 H 0.5223 0.1999 0.7594 0.058 Uiso 1 1 calc R . . .
C22 C 0.6134(3) 0.2268(2) 0.6510(2) 0.0382(8) Uani 1 1 d . . . .
H22 H 0.5545 0.2090 0.6247 0.046 Uiso 1 1 calc R . . .
C23 C 0.9015(3) 0.06451(19) 0.33879(19) 0.0268(7) Uani 1 1 d . . . .
C24 C 0.9839(3) 0.0736(2) 0.3873(2) 0.0385(8) Uani 1 1 d . . . .
H24 H 0.9774 0.1239 0.4146 0.046 Uiso 1 1 calc R . . .
C25 C 1.0753(3) 0.0091(3) 0.3958(3) 0.0489(10) Uani 1 1 d . . . .
H25 H 1.1310 0.0152 0.4292 0.059 Uiso 1 1 calc R . . .
C26 C 1.0855(4) -0.0634(3) 0.3559(3) 0.0506(10) Uani 1 1 d . . . .
H26 H 1.1493 -0.1069 0.3610 0.061 Uiso 1 1 calc R . . .
C27 C 1.0036(4) -0.0734(2) 0.3084(3) 0.0506(10) Uani 1 1 d . . . .
H27 H 1.0098 -0.1243 0.2818 0.061 Uiso 1 1 calc R . . .
C28 C 0.9127(3) -0.0095(2) 0.2996(2) 0.0388(8) Uani 1 1 d . . . .
H28 H 0.8572 -0.0162 0.2662 0.047 Uiso 1 1 calc R . . .
C35 C 0.7469(3) 0.4007(2) 0.0794(2) 0.0394(8) Uani 1 1 d . . . .
C36 C 0.8267(5) 0.4563(3) 0.0371(3) 0.0768(16) Uani 1 1 d . . . .
H36 H 0.9061 0.4348 0.0143 0.092 Uiso 1 1 calc R . . .
C37 C 0.7920(7) 0.5426(3) 0.0278(4) 0.106(3) Uani 1 1 d . . . .
H37 H 0.8492 0.5803 0.0006 0.128 Uiso 1 1 calc R . . .
C38 C 0.6791(7) 0.5745(4) 0.0563(4) 0.101(2) Uani 1 1 d . . . .
H38 H 0.6559 0.6339 0.0470 0.121 Uiso 1 1 calc R . . .
C39 C 0.5976(5) 0.5222(3) 0.0985(4) 0.0863(18) Uani 1 1 d . . . .
H39 H 0.5174 0.5448 0.1185 0.104 Uiso 1 1 calc R . . .
C40 C 0.6326(4) 0.4346(3) 0.1122(3) 0.0612(12) Uani 1 1 d . . . .
H40 H 0.5776 0.3985 0.1443 0.073 Uiso 1 1 calc R . . .
C41 C 0.6842(3) 0.2284(2) 0.0643(2) 0.0367(8) Uani 1 1 d . . . .
C42 C 0.6684(4) 0.1459(3) 0.0967(2) 0.0480(9) Uani 1 1 d . . . .
H42 H 0.7145 0.1219 0.1349 0.058 Uiso 1 1 calc R . . .
C43 C 0.5854(5) 0.0973(3) 0.0740(3) 0.0681(13) Uani 1 1 d . . . .
H43 H 0.5748 0.0407 0.0970 0.082 Uiso 1 1 calc R . . .
C44 C 0.5195(4) 0.1309(4) 0.0189(3) 0.0665(13) Uani 1 1 d . . . .
H44 H 0.4620 0.0982 0.0040 0.080 Uiso 1 1 calc R . . .
C45 C 0.5367(4) 0.2122(3) -0.0149(3) 0.0577(12) Uani 1 1 d . . . .
H45 H 0.4909 0.2352 -0.0535 0.069 Uiso 1 1 calc R . . .
C46 C 0.6194(3) 0.2611(3) 0.0063(2) 0.0453(9) Uani 1 1 d . . . .
H46 H 0.6319 0.3166 -0.0186 0.054 Uiso 1 1 calc R . . .
C47 C 0.9501(3) 0.2726(2) -0.0515(2) 0.0320(7) Uani 1 1 d . . . .
C48 C 0.9316(3) 0.2685(2) 0.03353(19) 0.0279(7) Uani 1 1 d . . . .
C49 C 1.0380(3) 0.2384(2) 0.05745(19) 0.0311(7) Uani 1 1 d . . . .
C50 C 1.1300(3) 0.2209(2) -0.01195(19) 0.0325(7) Uani 1 1 d . . . .
C51 C 1.1301(3) 0.2340(3) -0.1548(2) 0.0389(8) Uani 1 1 d . . . .
C52 C 1.2121(4) 0.1630(3) -0.1727(3) 0.0526(10) Uani 1 1 d . . . .
H52 H 1.2289 0.1200 -0.1335 0.063 Uiso 1 1 calc R . . .
C53 C 1.2692(4) 0.1573(4) -0.2503(3) 0.0645(14) Uani 1 1 d . . . .
H53 H 1.3288 0.1112 -0.2636 0.077 Uiso 1 1 calc R . . .
C54 C 1.2406(5) 0.2163(4) -0.3067(3) 0.0761(16) Uani 1 1 d . . . .
H54 H 1.2777 0.2104 -0.3593 0.091 Uiso 1 1 calc R . . .
C55 C 1.1605(5) 0.2823(4) -0.2879(3) 0.0670(14) Uani 1 1 d . . . .
H55 H 1.1413 0.3232 -0.3281 0.080 Uiso 1 1 calc R . . .
C56 C 1.1041(4) 0.2942(3) -0.2126(2) 0.0495(10) Uani 1 1 d . . . .
H56 H 1.0485 0.3429 -0.2009 0.059 Uiso 1 1 calc R . . .
C57 C 1.0949(3) 0.0905(2) 0.1437(2) 0.0326(7) Uani 1 1 d . . . .
C58 C 1.0244(3) 0.0431(2) 0.1088(2) 0.0428(9) Uani 1 1 d . . . .
H58 H 0.9499 0.0686 0.0958 0.051 Uiso 1 1 calc R . . .
C59 C 1.0624(4) -0.0409(3) 0.0930(3) 0.0539(11) Uani 1 1 d . . . .
H59 H 1.0144 -0.0730 0.0688 0.065 Uiso 1 1 calc R . . .
C60 C 1.1691(4) -0.0778(3) 0.1122(3) 0.0639(13) Uani 1 1 d . . . .
H60 H 1.1961 -0.1351 0.1002 0.077 Uiso 1 1 calc R . . .
C61 C 1.2375(4) -0.0326(3) 0.1486(3) 0.0688(14) Uani 1 1 d . . . .
H61 H 1.3101 -0.0594 0.1635 0.083 Uiso 1 1 calc R . . .
C62 C 1.2016(4) 0.0515(2) 0.1637(3) 0.0497(10) Uani 1 1 d . . . .
H62 H 1.2504 0.0829 0.1879 0.060 Uiso 1 1 calc R . . .
C63 C 0.6471(3) 0.09916(19) 0.33492(19) 0.0268(6) Uani 1 1 d . . . .
C64 C 0.6240(3) 0.0265(2) 0.3864(2) 0.0337(7) Uani 1 1 d . . . .
H64 H 0.6821 0.0038 0.4175 0.040 Uiso 1 1 calc R . . .
C65 C 0.5179(3) -0.0120(2) 0.3921(2) 0.0420(9) Uani 1 1 d . . . .
H65 H 0.5024 -0.0609 0.4273 0.050 Uiso 1 1 calc R . . .
C66 C 0.4335(3) 0.0206(3) 0.3463(3) 0.0516(10) Uani 1 1 d . . . .
H66 H 0.3614 -0.0073 0.3489 0.062 Uiso 1 1 calc R . . .
C67 C 0.4532(3) 0.0921(3) 0.2979(3) 0.0548(11) Uani 1 1 d . . . .
H67 H 0.3932 0.1154 0.2683 0.066 Uiso 1 1 calc R . . .
C68 C 0.5607(3) 0.1318(2) 0.2910(2) 0.0396(8) Uani 1 1 d . . . .
H68 H 0.5745 0.1812 0.2562 0.048 Uiso 1 1 calc R . . .
C69A C 1.1035(14) 0.2223(12) 0.4959(11) 0.127(6) Uiso 0.5 1 d D P A 1
H69A H 1.0636 0.2057 0.5489 0.191 Uiso 0.5 1 calc GR P A 1
H69B H 1.1328 0.1706 0.4683 0.191 Uiso 0.5 1 calc GR P A 1
H69C H 1.0453 0.2575 0.4685 0.191 Uiso 0.5 1 calc GR P A 1
C70A C 1.2073(9) 0.2722(6) 0.4988(6) 0.069(3) Uiso 0.5 1 d D P A 1
C71A C 1.2211(8) 0.3595(5) 0.5125(6) 0.049(2) Uiso 0.5 1 d D P A 1
H71A H 1.1508 0.3988 0.5146 0.059 Uiso 0.5 1 calc R P A 1
C72A C 1.3237(8) 0.3909(7) 0.5225(7) 0.078(3) Uiso 0.5 1 d D P A 1
H72A H 1.3267 0.4471 0.5378 0.094 Uiso 0.5 1 calc R P A 1
C73A C 1.4251(10) 0.3322(6) 0.5081(7) 0.074(3) Uiso 0.5 1 d D P A 1
H73A H 1.5011 0.3504 0.5134 0.088 Uiso 0.5 1 calc R P A 1
C74A C 1.4241(12) 0.2500(8) 0.4868(10) 0.074(4) Uiso 0.5 1 d D P A 1
H74A H 1.4979 0.2150 0.4744 0.089 Uiso 0.5 1 calc R P A 1
C75A C 1.3168(8) 0.2201(8) 0.4838(7) 0.067(3) Uiso 0.5 1 d D P A 1
H75A H 1.3152 0.1626 0.4714 0.081 Uiso 0.5 1 calc R P A 1
C69B C 1.415(3) 0.397(2) 0.517(2) 0.275(16) Uiso 0.5 1 d D P B 2
H69D H 1.4317 0.3860 0.5701 0.412 Uiso 0.5 1 calc GR P B 2
H69E H 1.3826 0.4572 0.5096 0.412 Uiso 0.5 1 calc GR P B 2
H69F H 1.4911 0.3874 0.4799 0.412 Uiso 0.5 1 calc GR P B 2
C70B C 1.3244(10) 0.3382(9) 0.5040(8) 0.090(4) Uiso 0.5 1 d D P B 2
C71B C 1.3958(15) 0.2629(9) 0.4872(12) 0.096(7) Uiso 0.5 1 d D P B 2
H71B H 1.4814 0.2611 0.4833 0.116 Uiso 0.5 1 calc R P B 2
C72B C 1.3436(13) 0.1915(11) 0.4764(11) 0.110(6) Uiso 0.5 1 d D P B 2
H72B H 1.3892 0.1398 0.4609 0.132 Uiso 0.5 1 calc R P B 2
C73B C 1.2184(13) 0.2012(11) 0.4901(10) 0.119(5) Uiso 0.5 1 d D P B 2
H73B H 1.1842 0.1476 0.4942 0.143 Uiso 0.5 1 calc R P B 2
C74B C 1.1290(16) 0.2698(10) 0.4995(13) 0.147(7) Uiso 0.5 1 d D P B 2
H74B H 1.0443 0.2716 0.4991 0.176 Uiso 0.5 1 calc R P B 2
C75B C 1.1973(10) 0.3333(11) 0.5095(9) 0.085(4) Uiso 0.5 1 d D P B 2
H75B H 1.1505 0.3853 0.5230 0.102 Uiso 0.5 1 calc R P B 2

loop_
_atom_site_aniso_label
_atom_site_aniso_U_11
_atom_site_aniso_U_22
_atom_site_aniso_U_33
_atom_site_aniso_U_23
_atom_site_aniso_U_13
_atom_site_aniso_U_12
Cu1 0.02301(19) 0.0238(2) 0.0270(2) -0.00025(15) -0.00296(15) -0.00230(14)
P1 0.0292(4) 0.0192(4) 0.0342(5) -0.0006(3) -0.0054(3) -0.0041(3)
P2 0.0240(4) 0.0196(4) 0.0268(4) -0.0012(3) -0.0043(3) -0.0022(3)
P3 0.0255(4) 0.0294(4) 0.0313(5) -0.0012(4) -0.0030(3) -0.0006(3)
P4 0.0227(4) 0.0306(4) 0.0262(4) -0.0027(3) -0.0039(3) -0.0011(3)
O1 0.0784(19) 0.0256(13) 0.0393(15) -0.0091(11) -0.0090(13) -0.0082(12)
O2 0.0485(14) 0.0254(12) 0.0301(13) -0.0004(10) -0.0028(11) -0.0061(10)
O3 0.0371(14) 0.0711(19) 0.0320(14) 0.0043(13) -0.0102(11) -0.0016(12)
O4 0.0305(13) 0.0705(19) 0.0383(15) -0.0074(13) -0.0008(11) 0.0077(12)
N1 0.0420(16) 0.0271(14) 0.0258(14) -0.0066(11) -0.0058(12) -0.0004(12)
N2 0.0310(14) 0.0434(17) 0.0249(14) -0.0028(12) -0.0001(11) -0.0031(12)
C1 0.0315(17) 0.0266(17) 0.040(2) -0.0025(14) -0.0063(14) 0.0022(13)
C1AA 0.0243(15) 0.0289(17) 0.0396(19) -0.0073(14) -0.0061(14) 0.0000(12)
C2 0.046(2) 0.0254(19) 0.103(4) 0.003(2) -0.016(2) -0.0015(16)
C2AA 0.049(2) 0.055(2) 0.048(2) -0.013(2) -0.0203(19) -0.0020(19)
C2BA 0.037(2) 0.082(3) 0.050(3) -0.019(2) 0.0052(18) -0.020(2)
C3 0.057(3) 0.032(2) 0.161(6) -0.004(3) -0.035(3) 0.003(2)
C3AA 0.0366(18) 0.042(2) 0.0303(19) -0.0015(16) -0.0080(15) -0.0050(15)
C4 0.046(2) 0.044(2) 0.119(5) -0.021(3) -0.026(3) 0.0126(19)
C5 0.033(2) 0.057(3) 0.090(4) -0.001(3) -0.005(2) 0.0033(18)
C5AA 0.042(2) 0.114(4) 0.073(3) -0.036(3) 0.008(2) -0.037(3)
C6 0.039(2) 0.037(2) 0.068(3) 0.0035(19) -0.0065(19) -0.0015(16)
C7 0.0326(17) 0.0190(15) 0.054(2) -0.0033(15) -0.0091(16) 0.0008(13)
C7AA 0.032(2) 0.071(3) 0.084(3) -0.035(3) -0.017(2) -0.0083(19)
C8 0.0385(19) 0.036(2) 0.054(2) 0.0069(18) -0.0058(17) -0.0079(15)
C9 0.047(2) 0.041(2) 0.077(3) 0.011(2) -0.002(2) -0.0148(18)
C10 0.041(2) 0.039(2) 0.101(4) -0.007(2) -0.010(2) -0.0123(18)
C11 0.051(2) 0.045(2) 0.096(4) -0.025(2) -0.023(3) -0.0086(19)
C12 0.051(2) 0.043(2) 0.060(3) -0.017(2) -0.009(2) -0.0112(18)
C13 0.0443(19) 0.0259(17) 0.0323(19) -0.0043(14) -0.0095(15) -0.0023(14)
C14 0.0303(16) 0.0257(16) 0.0308(18) -0.0028(13) -0.0039(13) -0.0015(12)
C15 0.0253(15) 0.0220(15) 0.0276(17) -0.0053(13) -0.0041(12) 0.0000(12)
C16 0.0293(16) 0.0239(16) 0.0333(18) -0.0047(14) -0.0048(13) -0.0008(12)
C17 0.0440(19) 0.0231(16) 0.0316(18) -0.0055(14) -0.0073(15) 0.0047(14)
C18 0.044(2) 0.0322(18) 0.043(2) -0.0090(16) -0.0124(16) 0.0010(15)
C19 0.062(3) 0.041(2) 0.042(2) -0.0070(17) -0.024(2) -0.0003(18)
C20 0.083(3) 0.042(2) 0.029(2) -0.0051(17) -0.013(2) 0.006(2)
C21 0.059(2) 0.040(2) 0.043(2) 0.0031(18) -0.0008(19) 0.0000(18)
C22 0.047(2) 0.0325(18) 0.036(2) -0.0063(15) -0.0096(16) 0.0002(15)
C23 0.0264(15) 0.0223(15) 0.0293(17) 0.0029(13) -0.0021(13) -0.0010(12)
C24 0.0351(18) 0.0368(19) 0.044(2) -0.0089(16) -0.0098(16) 0.0048(15)
C25 0.036(2) 0.054(2) 0.056(3) 0.001(2) -0.0158(18) 0.0079(17)
C26 0.042(2) 0.039(2) 0.068(3) 0.000(2) -0.012(2) 0.0132(17)
C27 0.049(2) 0.0266(19) 0.074(3) -0.0098(19) -0.006(2) 0.0052(16)
C28 0.0371(18) 0.0286(18) 0.051(2) -0.0076(16) -0.0076(16) -0.0008(14)
C35 0.044(2) 0.0347(19) 0.037(2) -0.0023(16) -0.0066(16) 0.0047(15)
C36 0.078(3) 0.044(3) 0.087(4) 0.009(3) 0.028(3) 0.006(2)
C37 0.131(6) 0.038(3) 0.118(5) 0.015(3) 0.042(4) 0.010(3)
C38 0.128(5) 0.045(3) 0.103(5) 0.021(3) 0.019(4) 0.032(3)
C39 0.072(3) 0.057(3) 0.120(5) -0.012(3) -0.009(3) 0.031(3)
C40 0.047(2) 0.046(2) 0.083(3) -0.005(2) 0.001(2) 0.0099(19)
C41 0.0259(16) 0.048(2) 0.036(2) -0.0106(16) -0.0019(14) -0.0024(14)
C42 0.049(2) 0.049(2) 0.049(2) -0.0022(19) -0.0135(19) -0.0127(18)
C43 0.076(3) 0.067(3) 0.070(3) -0.007(3) -0.019(3) -0.033(3)
C44 0.049(3) 0.092(4) 0.065(3) -0.026(3) -0.010(2) -0.022(2)
C45 0.035(2) 0.093(4) 0.048(3) -0.023(2) -0.0121(18) 0.005(2)
C46 0.0318(18) 0.062(3) 0.042(2) -0.0105(19) -0.0050(16) 0.0024(17)
C47 0.0308(16) 0.0356(18) 0.0287(18) 0.0014(14) -0.0037(14) -0.0041(13)
C48 0.0261(15) 0.0282(16) 0.0282(17) -0.0011(13) -0.0013(13) -0.0035(12)
C49 0.0300(16) 0.0338(18) 0.0281(17) -0.0017(14) -0.0033(13) -0.0009(13)
C50 0.0283(16) 0.0408(19) 0.0272(18) -0.0031(15) -0.0013(13) -0.0025(14)
C51 0.0338(18) 0.054(2) 0.0295(19) -0.0126(17) 0.0029(14) -0.0154(16)
C52 0.047(2) 0.064(3) 0.047(2) -0.024(2) 0.0056(18) -0.0132(19)
C53 0.046(2) 0.089(4) 0.060(3) -0.042(3) 0.013(2) -0.023(2)
C54 0.072(3) 0.124(5) 0.035(3) -0.023(3) 0.010(2) -0.040(3)
C55 0.072(3) 0.098(4) 0.032(2) -0.006(2) 0.001(2) -0.030(3)
C56 0.052(2) 0.062(3) 0.037(2) -0.0010(19) -0.0029(18) -0.024(2)
C57 0.0287(16) 0.0316(18) 0.0346(19) -0.0015(14) -0.0010(14) 0.0015(13)
C58 0.041(2) 0.037(2) 0.052(2) -0.0082(17) -0.0125(17) -0.0032(16)
C59 0.067(3) 0.041(2) 0.059(3) -0.015(2) -0.018(2) -0.009(2)
C60 0.068(3) 0.034(2) 0.090(4) -0.024(2) -0.015(3) 0.009(2)
C61 0.052(3) 0.043(2) 0.115(4) -0.009(3) -0.032(3) 0.014(2)
C62 0.042(2) 0.040(2) 0.070(3) -0.005(2) -0.022(2) 0.0018(17)
C63 0.0242(15) 0.0261(16) 0.0285(17) -0.0064(13) 0.0021(12) -0.0032(12)
C64 0.0327(17) 0.0338(18) 0.0336(19) -0.0037(15) -0.0001(14) -0.0071(14)
C65 0.0400(19) 0.038(2) 0.045(2) -0.0033(17) 0.0069(16) -0.0152(16)
C66 0.0329(19) 0.053(2) 0.070(3) -0.012(2) -0.0016(19) -0.0186(17)
C67 0.0312(19) 0.067(3) 0.071(3) 0.000(2) -0.0206(19) -0.0102(18)
C68 0.0337(18) 0.042(2) 0.044(2) 0.0017(17) -0.0081(16) -0.0070(15)

loop_
_atom_type_symbol
_atom_type_description
_atom_type_scat_dispersion_real
_atom_type_scat_dispersion_imag
_atom_type_scat_source
C C 0.0033 0.0016 'International Tables Vol C Tables 4.2.6.8 and 6.1.1.4'
H H 0.0000 0.0000 'International Tables Vol C Tables 4.2.6.8 and 6.1.1.4'
Cu Cu 0.3201 1.2651 'International Tables Vol C Tables 4.2.6.8 and 6.1.1.4'
N N 0.0061 0.0033 'International Tables Vol C Tables 4.2.6.8 and 6.1.1.4'
O O 0.0106 0.0060 'International Tables Vol C Tables 4.2.6.8 and 6.1.1.4'
P P 0.1023 0.0942 'International Tables Vol C Tables 4.2.6.8 and 6.1.1.4'

loop_
_exptl_crystal_face_index_h
_exptl_crystal_face_index_k
_exptl_crystal_face_index_l
_exptl_crystal_face_perp_dist
1 4 1 0.0289
-2 -2 -1 0.0358
1 -1 -4 0.0020
3 4 4 0.0344
-1 1 4 0.0020
-1 -4 -2 0.0231

loop_
_geom_angle_atom_site_label_1
_geom_angle_atom_site_label_2
_geom_angle_atom_site_label_3
_geom_angle
P1 Cu1 P4 118.04(3)
P2 Cu1 P1 91.52(3)
P2 Cu1 P3 134.50(3)
P2 Cu1 P4 109.62(3)
P3 Cu1 P1 114.41(3)
P3 Cu1 P4 91.03(3)
C1 P1 Cu1 119.96(12)
C7 P1 Cu1 117.35(12)
C7 P1 C1 103.91(15)
C14 P1 Cu1 102.02(11)
C14 P1 C1 101.64(15)
C14 P1 C7 110.76(16)
C15 P2 Cu1 101.82(10)
C15 P2 C23 103.28(14)
C15 P2 C63 105.52(14)
C23 P2 Cu1 115.00(10)
C23 P2 C63 104.28(14)
C63 P2 Cu1 124.57(11)
C35 P3 Cu1 117.81(13)
C35 P3 C41 105.59(17)
C41 P3 Cu1 121.70(13)
C48 P3 Cu1 102.09(11)
C48 P3 C35 103.36(16)
C48 P3 C41 103.65(15)
C1AA P4 Cu1 118.24(11)
C1AA P4 C57 104.43(15)
C49 P4 Cu1 101.85(11)
C49 P4 C1AA 109.00(16)
C49 P4 C57 97.81(16)
C57 P4 Cu1 122.86(11)
C13 N1 C16 111.0(3)
C13 N1 C17 125.5(3)
C16 N1 C17 123.4(3)
C47 N2 C51 125.9(3)
C50 N2 C47 110.1(3)
C50 N2 C51 124.0(3)
C2 C1 P1 121.9(3)
C6 C1 P1 119.0(3)
C6 C1 C2 119.0(3)
C2BA C1AA P4 123.7(3)
C2BA C1AA C3AA 118.9(3)
C3AA C1AA P4 117.5(3)
C3 C2 C1 119.7(4)
C7AA C2AA C3AA 119.8(4)
C5AA C2BA C1AA 119.4(4)
C4 C3 C2 120.5(4)
C2AA C3AA C1AA 120.3(3)
C5 C4 C3 120.2(4)
C4 C5 C6 119.9(4)
C7AA C5AA C2BA 121.5(4)
C1 C6 C5 120.5(4)
C8 C7 P1 116.2(3)
C8 C7 C12 118.8(3)
C12 C7 P1 125.0(3)
C5AA C7AA C2AA 120.0(4)
C9 C8 C7 120.8(4)
C10 C9 C8 119.4(4)
C11 C10 C9 120.9(4)
C10 C11 C12 120.7(4)
C11 C12 C7 119.4(4)
O1 C13 N1 124.0(3)
O1 C13 C14 130.1(3)
N1 C13 C14 105.9(3)
C13 C14 P1 131.1(2)
C15 C14 P1 120.5(2)
C15 C14 C13 107.7(3)
C14 C15 P2 123.2(2)
C14 C15 C16 109.5(3)
C16 C15 P2 127.3(2)
O2 C16 N1 124.2(3)
O2 C16 C15 129.9(3)
N1 C16 C15 105.8(3)
C18 C17 N1 120.2(3)
C18 C17 C22 120.0(3)
C22 C17 N1 119.7(3)
C19 C18 C17 119.2(4)
C20 C19 C18 121.2(4)
C19 C20 C21 119.4(4)
C22 C21 C20 120.6(4)
C21 C22 C17 119.6(4)
C24 C23 P2 121.1(2)
C28 C23 P2 119.7(2)
C28 C23 C24 119.0(3)
C25 C24 C23 120.0(3)
C26 C25 C24 120.1(4)
C25 C26 C27 120.3(3)
C28 C27 C26 119.8(4)
C27 C28 C23 120.7(3)
C36 C35 P3 122.5(3)
C36 C35 C40 118.1(4)
C40 C35 P3 119.2(3)
C37 C36 C35 120.3(5)
C38 C37 C36 121.4(6)
C37 C38 C39 120.2(5)
C38 C39 C40 119.6(5)
C35 C40 C39 120.2(5)
C42 C41 P3 116.9(3)
C42 C41 C46 118.8(3)
C46 C41 P3 124.3(3)
C41 C42 C43 120.7(4)
C44 C43 C42 120.1(5)
C43 C44 C45 119.7(4)
C44 C45 C46 121.1(4)
C45 C46 C41 119.6(4)
O3 C47 N2 124.6(3)
O3 C47 C48 129.2(3)
N2 C47 C48 106.2(3)
C47 C48 P3 128.2(2)
C49 C48 P3 122.4(3)
C49 C48 C47 109.2(3)
C48 C49 P4 121.9(2)
C48 C49 C50 108.2(3)
C50 C49 P4 128.2(2)
O4 C50 N2 123.6(3)
O4 C50 C49 130.0(3)
N2 C50 C49 106.4(3)
C52 C51 N2 119.4(4)
C56 C51 N2 120.3(3)
C56 C51 C52 120.3(4)
C51 C52 C53 117.8(5)
C54 C53 C52 121.0(5)
C55 C54 C53 119.6(5)
C54 C55 C56 122.7(5)
C51 C56 C55 118.5(5)
C58 C57 P4 118.0(3)
C62 C57 P4 123.1(3)
C62 C57 C58 118.9(3)
C59 C58 C57 120.3(3)
C60 C59 C58 119.8(4)
C59 C60 C61 120.4(4)
C60 C61 C62 120.3(4)
C61 C62 C57 120.3(4)
C64 C63 P2 123.2(2)
C68 C63 P2 117.9(3)
C68 C63 C64 118.9(3)
C65 C64 C63 120.3(3)
C64 C65 C66 120.0(4)
C67 C66 C65 120.3(3)
C66 C67 C68 120.6(4)
C63 C68 C67 119.9(4)
C71A C70A C69A 135.3(11)
C75A C70A C69A 110.2(10)
C75A C70A C71A 114.5(9)
C72A C71A C70A 126.4(9)
C71A C72A C73A 112.8(11)
C74A C73A C72A 125.3(12)
C75A C74A C73A 118.9(14)
C74A C75A C70A 121.4(12)
C71B C70B C69B 102.7(17)
C71B C70B C75B 115.2(14)
C75B C70B C69B 141.8(19)
C72B C71B C70B 120.1(16)
C71B C72B C73B 113.7(17)
C72B C73B C74B 136.2(18)
C75B C74B C73B 100.1(17)
C74B C75B C70B 133.5(15)

loop_
_geom_bond_atom_site_label_1
_geom_bond_atom_site_label_2
_geom_bond_distance
Cu1 P1 2.3083(9)
Cu1 P2 2.2866(9)
Cu1 P3 2.3041(9)
Cu1 P4 2.3101(9)
P1 C1 1.828(3)
P1 C7 1.819(3)
P1 C14 1.807(3)
P2 C15 1.802(3)
P2 C23 1.816(3)
P2 C63 1.819(3)
P3 C35 1.822(4)
P3 C41 1.828(4)
P3 C48 1.802(3)
P4 C1AA 1.809(3)
P4 C49 1.805(3)
P4 C57 1.832(3)
O1 C13 1.213(4)
O2 C16 1.213(4)
O3 C47 1.222(4)
O4 C50 1.219(4)
N1 C13 1.409(4)
N1 C16 1.414(4)
N1 C17 1.428(4)
N2 C47 1.407(4)
N2 C50 1.407(4)
N2 C51 1.423(4)
C1 C2 1.384(5)
C1 C6 1.368(5)
C1AA C2BA 1.388(5)
C1AA C3AA 1.391(5)
C2 C3 1.383(6)
C2AA C3AA 1.383(5)
C2AA C7AA 1.364(6)
C2BA C5AA 1.368(6)
C3 C4 1.360(7)
C4 C5 1.356(6)
C5 C6 1.389(5)
C5AA C7AA 1.364(7)
C7 C8 1.390(5)
C7 C12 1.393(5)
C8 C9 1.383(5)
C9 C10 1.368(7)
C10 C11 1.360(7)
C11 C12 1.385(6)
C13 C14 1.490(5)
C14 C15 1.383(4)
C15 C16 1.464(5)
C17 C18 1.381(5)
C17 C22 1.383(5)
C18 C19 1.373(6)
C19 C20 1.361(6)
C20 C21 1.376(6)
C21 C22 1.370(5)
C23 C24 1.394(5)
C23 C28 1.386(5)
C24 C25 1.386(5)
C25 C26 1.374(6)
C26 C27 1.380(6)
C27 C28 1.379(5)
C35 C36 1.381(6)
C35 C40 1.382(5)
C36 C37 1.374(7)
C37 C38 1.340(8)
C38 C39 1.360(8)
C39 C40 1.403(6)
C41 C42 1.380(5)
C41 C46 1.390(5)
C42 C43 1.392(6)
C43 C44 1.362(7)
C44 C45 1.373(7)
C45 C46 1.383(6)
C47 C48 1.464(5)
C48 C49 1.367(4)
C49 C50 1.472(5)
C51 C52 1.394(6)
C51 C56 1.372(6)
C52 C53 1.401(6)
C53 C54 1.353(8)
C54 C55 1.326(8)
C55 C56 1.377(6)
C57 C58 1.391(5)
C57 C62 1.380(5)
C58 C59 1.381(5)
C59 C60 1.365(6)
C60 C61 1.370(7)
C61 C62 1.375(6)
C63 C64 1.403(5)
C63 C68 1.380(5)
C64 C65 1.372(5)
C65 C66 1.385(6)
C66 C67 1.356(6)
C67 C68 1.394(5)
C69A C70A 1.479(14)
C70A C71A 1.440(8)
C70A C75A 1.404(9)
C71A C72A 1.343(9)
C72A C73A 1.392(9)
C73A C74A 1.376(9)
C74A C75A 1.348(9)
C69B C70B 1.508(18)
C70B C71B 1.383(9)
C70B C75B 1.422(9)
C71B C72B 1.356(9)
C72B C73B 1.379(9)
C73B C74B 1.397(10)
C74B C75B 1.358(10)
